data_4336349
loop_
_publ_author_name
'Brandon R. Groves'
'D. Ian Arbuckle'
'Ernest Essoun'
'Travis L. Lundrigan'
'Ruiyao Wang'
'Manuel A.S. Aquino'

_publ_contact_author_email maquino@stfx.ca
_publ_contact_author_fax 902-867-2414
_publ_contact_author_name 'Manuel A.S. Aquino'
_publ_contact_author_phone 902-867-5336
_publ_section_title
;
 Chiral Induction at Octahedral Ru(II) via the Disassembly of
 Diruthenium(II,III) Tetracarboxylates Using a Variety of Chiral
 Diphosphine Ligands
;
_journal_name_full 'Inorganic Chemistry'
_journal_page_first 11563
_journal_page_last 11572
_journal_paper_doi 10.1021/ic401908t
_journal_volume 52
_journal_year 2013
_chemical_formula_sum 'C63 H61 F6 O2 P5 Ru'
_chemical_formula_weight 1220.04
_chemical_name_systematic
; 
 ? 
;
_space_group_IT_number 20
_symmetry_cell_setting orthorhombic
_symmetry_space_group_name_Hall 'C 2c 2'
_symmetry_space_group_name_H-M 'C 2 2 21'
_atom_sites_solution_hydrogens geom
_atom_sites_solution_primary direct
_atom_sites_solution_secondary difmap
_audit_creation_method SHELXL-97
_cell_angle_alpha 90.00
_cell_angle_beta 90.00
_cell_angle_gamma 90.00
_cell_formula_units_Z 4
_cell_length_a 14.3816(3)
_cell_length_b 20.1066(3)
_cell_length_c 19.2514(3)
_cell_measurement_reflns_used 9946
_cell_measurement_temperature 180(2)
_cell_measurement_theta_max 27.10
_cell_measurement_theta_min 2.29
_cell_volume 5566.83(17)
_computing_cell_refinement 'Bruker SAINT'
_computing_data_collection 'Bruker APEX2'
_computing_data_reduction 'Bruker SAINT'
_computing_molecular_graphics 'Bruker SHELXTL'
_computing_publication_material 'Bruker SHELXTL'
_computing_structure_refinement 'SHELXL-97 (Sheldrick, 2008)'
_computing_structure_solution 'SHELXS-97 (Sheldrick, 2008)'
_diffrn_ambient_temperature 180(2)
_diffrn_measured_fraction_theta_full 1.000
_diffrn_measured_fraction_theta_max 1.000
_diffrn_measurement_device_type 'Bruker APEX-II CCD'
_diffrn_measurement_method '\f and \w scans'
_diffrn_radiation_monochromator graphite
_diffrn_radiation_source 'fine-focus sealed tube'
_diffrn_radiation_type MoK\a
_diffrn_radiation_wavelength 0.71073
_diffrn_reflns_av_R_equivalents 0.0239
_diffrn_reflns_av_sigmaI/netI 0.0205
_diffrn_reflns_limit_h_max 11
_diffrn_reflns_limit_h_min -17
_diffrn_reflns_limit_k_max 24
_diffrn_reflns_limit_k_min -22
_diffrn_reflns_limit_l_max 23
_diffrn_reflns_limit_l_min -23
_diffrn_reflns_number 24345
_diffrn_reflns_theta_full 26.00
_diffrn_reflns_theta_max 26.00
_diffrn_reflns_theta_min 1.74
_exptl_absorpt_coefficient_mu 0.491
_exptl_absorpt_correction_T_max 0.9301
_exptl_absorpt_correction_T_min 0.8872
_exptl_absorpt_correction_type multi-scan
_exptl_crystal_colour yellow
_exptl_crystal_density_diffrn 1.456
_exptl_crystal_description block
_exptl_crystal_F_000 2512
_exptl_crystal_size_max 0.25
_exptl_crystal_size_mid 0.25
_exptl_crystal_size_min 0.15
_refine_diff_density_max 0.369
_refine_diff_density_min -0.263
_refine_diff_density_rms 0.040
_refine_ls_abs_structure_details 'Flack H D (1983), Acta Cryst. A39, 876-881'
_refine_ls_abs_structure_Flack -0.009(16)
_refine_ls_extinction_method none
_refine_ls_goodness_of_fit_ref 1.064
_refine_ls_hydrogen_treatment mixed
_refine_ls_matrix_type full
_refine_ls_number_parameters 355
_refine_ls_number_reflns 5438
_refine_ls_number_restraints 0
_refine_ls_restrained_S_all 1.064
_refine_ls_R_factor_all 0.0210
_refine_ls_R_factor_gt 0.0202
_refine_ls_shift/su_max 0.001
_refine_ls_shift/su_mean 0.000
_refine_ls_structure_factor_coef Fsqd
_refine_ls_weighting_details 'calc w=1/[\s^2^(Fo^2^)+(0.0282P)^2^+2.2600P] where P=(Fo^2^+2Fc^2^)/3'
_refine_ls_weighting_scheme calc
_refine_ls_wR_factor_gt 0.0511
_refine_ls_wR_factor_ref 0.0516
_reflns_number_gt 5309
_reflns_number_total 5438
_reflns_threshold_expression >2sigma(I)
_cod_data_source_file ic401908t_si_005.cif
_cod_data_source_block ma44
_cod_database_code 4336349

loop_
_symmetry_equiv_pos_as_xyz
'x, y, z'
'x, -y, -z'
'-x, y, -z+1/2'
'-x, -y, z+1/2'
'x+1/2, y+1/2, z'
'x+1/2, -y+1/2, -z'
'-x+1/2, y+1/2, -z+1/2'
'-x+1/2, -y+1/2, z+1/2'

loop_
_atom_site_label
_atom_site_type_symbol
_atom_site_fract_x
_atom_site_fract_y
_atom_site_fract_z
_atom_site_U_iso_or_equiv
_atom_site_adp_type
_atom_site_occupancy
_atom_site_symmetry_multiplicity
_atom_site_calc_flag
_atom_site_refinement_flags
Ru1 Ru 0.5000 0.206861(9) 0.2500 0.01826(5) Uani 1 2 d S
P1 P 0.44574(3) 0.20365(2) 0.13099(2) 0.02088(9) Uani 1 1 d .
P2 P 0.60321(3) 0.28459(2) 0.20268(2) 0.01954(10) Uani 1 1 d .
P3 P 0.46504(7) 0.5000 0.0000 0.0412(2) Uani 1 2 d S
F1 F 0.5737(2) 0.5000 0.0000 0.167(2) Uani 1 2 d S
F2 F 0.35760(19) 0.5000 0.0000 0.1089(11) Uani 1 2 d S
F3 F 0.4665(2) 0.43155(10) 0.03741(11) 0.1262(12) Uani 1 1 d .
F4 F 0.46749(14) 0.46239(9) -0.07256(9) 0.0769(6) Uani 1 1 d .
O1 O 0.57136(9) 0.11269(6) 0.23118(6) 0.0246(3) Uani 1 1 d .
C1 C 0.32446(13) 0.18746(9) 0.10408(9) 0.0247(4) Uani 1 1 d .
C2 C 0.27072(14) 0.24184(11) 0.08147(10) 0.0291(4) Uani 1 1 d .
H2A H 0.2986 0.2845 0.0782 0.035 Uiso 1 1 calc R
C3 C 0.17726(15) 0.23416(12) 0.06380(11) 0.0363(5) Uani 1 1 d .
H3A H 0.1414 0.2714 0.0495 0.044 Uiso 1 1 calc R
C4 C 0.13742(15) 0.17171(12) 0.06730(11) 0.0380(5) Uani 1 1 d .
H4A H 0.0735 0.1661 0.0562 0.046 Uiso 1 1 calc R
C5 C 0.18958(15) 0.11782(12) 0.08675(10) 0.0362(5) Uani 1 1 d .
H5A H 0.1615 0.0751 0.0873 0.043 Uiso 1 1 calc R
C6 C 0.28344(15) 0.12397(11) 0.10587(10) 0.0306(4) Uani 1 1 d .
C7 C 0.33367(17) 0.06162(11) 0.12743(13) 0.0426(5) Uani 1 1 d .
H7A H 0.3171 0.0253 0.0959 0.064 Uiso 1 1 calc R
H7B H 0.3157 0.0498 0.1749 0.064 Uiso 1 1 calc R
H7C H 0.4009 0.0692 0.1255 0.064 Uiso 1 1 calc R
C8 C 0.51323(15) 0.15055(9) 0.07120(9) 0.0261(4) Uani 1 1 d .
C9 C 0.47463(14) 0.13070(11) 0.00796(11) 0.0360(5) Uani 1 1 d .
H9A H 0.4119 0.1419 -0.0023 0.043 Uiso 1 1 calc R
C10 C 0.52570(17) 0.09529(12) -0.03979(12) 0.0433(6) Uani 1 1 d .
H10A H 0.4979 0.0815 -0.0822 0.052 Uiso 1 1 calc R
C11 C 0.61742(18) 0.07971(11) -0.02618(12) 0.0417(5) Uani 1 1 d .
H11A H 0.6525 0.0551 -0.0591 0.050 Uiso 1 1 calc R
C12 C 0.65821(16) 0.09993(11) 0.03539(12) 0.0377(5) Uani 1 1 d .
H12A H 0.7215 0.0897 0.0444 0.045 Uiso 1 1 calc R
C13 C 0.60651(15) 0.13528(10) 0.08408(10) 0.0289(4) Uani 1 1 d .
H13A H 0.6347 0.1491 0.1263 0.035 Uiso 1 1 calc R
C14 C 0.47339(12) 0.28498(9) 0.09324(9) 0.0231(4) Uani 1 1 d .
H14A H 0.4634 0.2842 0.0424 0.028 Uiso 1 1 calc R
H14B H 0.4331 0.3198 0.1136 0.028 Uiso 1 1 calc R
C15 C 0.57491(12) 0.29906(10) 0.10965(9) 0.0236(4) Uani 1 1 d .
H15A H 0.5892 0.3458 0.0977 0.028 Uiso 1 1 calc R
H15B H 0.6147 0.2701 0.0805 0.028 Uiso 1 1 calc R
C16 C 0.72549(13) 0.25650(9) 0.19600(9) 0.0228(4) Uani 1 1 d .
C17 C 0.74914(12) 0.19899(9) 0.23261(9) 0.0247(4) Uani 1 1 d .
H17A H 0.7035 0.1779 0.2607 0.030 Uiso 1 1 calc R
C18 C 0.83799(14) 0.17189(10) 0.22896(11) 0.0325(5) Uani 1 1 d .
H18A H 0.8537 0.1339 0.2559 0.039 Uiso 1 1 calc R
C19 C 0.90313(14) 0.20072(12) 0.18579(11) 0.0375(5) Uani 1 1 d .
H19A H 0.9630 0.1814 0.1809 0.045 Uiso 1 1 calc R
C20 C 0.88058(15) 0.25799(11) 0.14967(11) 0.0359(5) Uani 1 1 d .
H20A H 0.9262 0.2776 0.1205 0.043 Uiso 1 1 calc R
C21 C 0.79311(13) 0.28796(11) 0.15461(10) 0.0276(4) Uani 1 1 d .
C22 C 0.77983(15) 0.35264(11) 0.11544(11) 0.0351(5) Uani 1 1 d .
H22A H 0.7341 0.3803 0.1398 0.053 Uiso 1 1 calc R
H22B H 0.7575 0.3431 0.0684 0.053 Uiso 1 1 calc R
H22C H 0.8392 0.3764 0.1129 0.053 Uiso 1 1 calc R
C23 C 0.61993(12) 0.36884(8) 0.23669(9) 0.0220(4) Uani 1 1 d .
C24 C 0.67148(14) 0.37557(10) 0.29699(10) 0.0282(4) Uani 1 1 d .
H24A H 0.6969 0.3372 0.3186 0.034 Uiso 1 1 calc R
C25 C 0.68654(16) 0.43789(11) 0.32631(11) 0.0371(5) Uani 1 1 d .
H25A H 0.7185 0.4418 0.3693 0.045 Uiso 1 1 calc R
C26 C 0.65459(16) 0.49431(11) 0.29240(12) 0.0397(5) Uani 1 1 d .
H26A H 0.6660 0.5371 0.3115 0.048 Uiso 1 1 calc R
C27 C 0.60633(15) 0.48807(10) 0.23099(10) 0.0331(5) Uani 1 1 d .
H27A H 0.5860 0.5268 0.2072 0.040 Uiso 1 1 calc R
C28 C 0.58701(14) 0.42562(9) 0.20348(10) 0.0272(4) Uani 1 1 d .
H28A H 0.5514 0.4217 0.1621 0.033 Uiso 1 1 calc R
C29 C 0.5000 0.08036(11) 0.2500 0.0224(5) Uani 1 2 d S
C30 C 0.5000 0.00652(11) 0.2500 0.0242(5) Uani 1 2 d S
C31 C 0.42229(15) -0.02809(10) 0.27288(11) 0.0324(5) Uani 1 1 d .
H31A H 0.3690 -0.0046 0.2887 0.039 Uiso 1 1 calc R
C32 C 0.42287(16) -0.09712(11) 0.27248(12) 0.0410(5) Uani 1 1 d .
H32A H 0.3697 -0.1210 0.2878 0.049 Uiso 1 1 calc R
C33 C 0.5000 -0.13097(13) 0.2500 0.0427(7) Uani 1 2 d S
H33A H 0.5000 -0.1760(19) 0.2500 0.056(10) Uiso 1 2 d S

loop_
_atom_site_aniso_label
_atom_site_aniso_U_11
_atom_site_aniso_U_22
_atom_site_aniso_U_33
_atom_site_aniso_U_23
_atom_site_aniso_U_13
_atom_site_aniso_U_12
Ru1 0.01861(9) 0.01417(9) 0.02202(9) 0.000 0.00116(8) 0.000
P1 0.0215(2) 0.0189(2) 0.0223(2) -0.00067(19) 0.00002(16) 0.0007(2)
P2 0.0203(2) 0.0168(2) 0.0215(2) 0.00085(17) 0.00117(17) -0.00010(19)
P3 0.0470(5) 0.0379(4) 0.0387(4) 0.0035(4) 0.000 0.000
F1 0.0504(18) 0.260(5) 0.190(4) -0.158(4) 0.000 0.000
F2 0.0509(16) 0.124(3) 0.152(3) -0.029(3) 0.000 0.000
F3 0.249(4) 0.0543(11) 0.0754(13) 0.0183(10) -0.0239(17) 0.0342(16)
F4 0.1043(15) 0.0770(12) 0.0495(9) -0.0160(8) -0.0116(9) -0.0016(10)
O1 0.0234(6) 0.0192(6) 0.0310(7) 0.0013(5) 0.0026(5) 0.0003(5)
C1 0.0237(9) 0.0295(10) 0.0210(8) -0.0028(7) -0.0017(7) -0.0004(8)
C2 0.0290(10) 0.0323(11) 0.0261(9) -0.0046(8) -0.0029(8) 0.0003(9)
C3 0.0300(11) 0.0449(12) 0.0340(10) -0.0021(9) -0.0075(9) 0.0080(10)
C4 0.0267(11) 0.0561(14) 0.0312(11) -0.0003(10) -0.0042(9) -0.0061(10)
C5 0.0377(12) 0.0442(13) 0.0268(10) 0.0024(9) -0.0040(9) -0.0134(10)
C6 0.0337(11) 0.0338(11) 0.0244(9) 0.0004(8) -0.0037(8) -0.0051(9)
C7 0.0474(13) 0.0291(11) 0.0513(13) 0.0077(10) -0.0174(11) -0.0091(10)
C8 0.0327(11) 0.0203(8) 0.0254(8) -0.0009(7) 0.0050(8) 0.0015(9)
C9 0.0355(12) 0.0404(11) 0.0322(10) -0.0061(9) 0.0006(8) 0.0049(9)
C10 0.0505(15) 0.0487(13) 0.0307(11) -0.0126(10) 0.0034(9) -0.0010(11)
C11 0.0534(15) 0.0336(12) 0.0382(12) -0.0076(9) 0.0152(11) 0.0060(11)
C12 0.0343(11) 0.0350(12) 0.0439(12) 0.0039(10) 0.0102(10) 0.0088(10)
C13 0.0314(10) 0.0261(10) 0.0293(9) 0.0001(8) 0.0031(8) 0.0030(9)
C14 0.0255(9) 0.0216(9) 0.0222(8) 0.0018(7) -0.0003(6) 0.0019(7)
C15 0.0279(9) 0.0231(9) 0.0197(8) 0.0015(7) 0.0013(7) -0.0008(8)
C16 0.0211(9) 0.0216(9) 0.0258(9) -0.0038(7) 0.0007(7) -0.0004(8)
C17 0.0244(9) 0.0223(9) 0.0273(10) -0.0016(7) 0.0006(7) -0.0016(8)
C18 0.0321(11) 0.0258(10) 0.0397(11) 0.0001(8) -0.0036(8) 0.0055(9)
C19 0.0242(9) 0.0413(12) 0.0470(12) -0.0027(10) 0.0029(8) 0.0098(10)
C20 0.0249(10) 0.0420(12) 0.0407(11) 0.0029(9) 0.0072(9) -0.0008(9)
C21 0.0252(9) 0.0291(10) 0.0284(9) -0.0009(8) 0.0022(7) -0.0011(9)
C22 0.0287(11) 0.0368(12) 0.0400(12) 0.0098(9) 0.0097(9) -0.0015(9)
C23 0.0228(8) 0.0184(8) 0.0247(10) -0.0008(7) 0.0048(7) -0.0034(7)
C24 0.0297(10) 0.0270(10) 0.0280(9) 0.0020(8) 0.0017(8) -0.0028(8)
C25 0.0391(12) 0.0371(12) 0.0351(11) -0.0091(9) -0.0027(10) -0.0095(10)
C26 0.0448(13) 0.0270(11) 0.0474(13) -0.0086(10) 0.0053(11) -0.0084(10)
C27 0.0389(11) 0.0184(9) 0.0421(12) 0.0016(8) 0.0068(9) -0.0003(9)
C28 0.0284(10) 0.0226(9) 0.0305(10) 0.0027(8) 0.0016(8) 0.0008(8)
C29 0.0241(11) 0.0214(11) 0.0218(10) 0.000 0.0004(12) 0.000
C30 0.0287(12) 0.0191(11) 0.0249(11) 0.000 -0.0052(13) 0.000
C31 0.0313(10) 0.0240(10) 0.0419(11) 0.0036(8) -0.0020(9) -0.0016(8)
C32 0.0415(12) 0.0261(11) 0.0553(14) 0.0084(9) -0.0074(10) -0.0105(9)
C33 0.0520(18) 0.0159(12) 0.0601(19) 0.000 -0.019(2) 0.000

loop_
_atom_type_symbol
_atom_type_description
_atom_type_scat_dispersion_real
_atom_type_scat_dispersion_imag
_atom_type_scat_source
C C 0.0033 0.0016 'International Tables Vol C Tables 4.2.6.8 and 6.1.1.4'
H H 0.0000 0.0000 'International Tables Vol C Tables 4.2.6.8 and 6.1.1.4'
O O 0.0106 0.0060 'International Tables Vol C Tables 4.2.6.8 and 6.1.1.4'
F F 0.0171 0.0103 'International Tables Vol C Tables 4.2.6.8 and 6.1.1.4'
P P 0.1023 0.0942 'International Tables Vol C Tables 4.2.6.8 and 6.1.1.4'
Ru Ru -1.2594 0.8363 'International Tables Vol C Tables 4.2.6.8 and 6.1.1.4'

loop_
_geom_angle_atom_site_label_1
_geom_angle_atom_site_label_2
_geom_angle_atom_site_label_3
_geom_angle
_geom_angle_site_symmetry_1
_geom_angle_site_symmetry_3
O1 Ru1 O1 59.78(7) . 3_655
O1 Ru1 P2 160.34(3) . 3_655
O1 Ru1 P2 102.50(3) 3_655 3_655
O1 Ru1 P2 102.50(3) . .
O1 Ru1 P2 160.34(3) 3_655 .
P2 Ru1 P2 96.19(2) 3_655 .
O1 Ru1 P1 88.99(3) . 3_655
O1 Ru1 P1 88.36(3) 3_655 3_655
P2 Ru1 P1 81.598(15) 3_655 3_655
P2 Ru1 P1 100.470(16) . 3_655
O1 Ru1 P1 88.36(3) . .
O1 Ru1 P1 88.99(3) 3_655 .
P2 Ru1 P1 100.470(15) 3_655 .
P2 Ru1 P1 81.598(15) . .
P1 Ru1 P1 176.95(2) 3_655 .
O1 Ru1 C29 29.89(3) . .
O1 Ru1 C29 29.89(3) 3_655 .
P2 Ru1 C29 131.905(12) 3_655 .
P2 Ru1 C29 131.905(12) . .
P1 Ru1 C29 88.472(12) 3_655 .
P1 Ru1 C29 88.473(12) . .
C14 P1 C8 98.90(8) . .
C14 P1 C1 104.52(8) . .
C8 P1 C1 102.68(9) . .
C14 P1 Ru1 106.35(6) . .
C8 P1 Ru1 115.85(6) . .
C1 P1 Ru1 125.03(6) . .
C23 P2 C16 100.51(8) . .
C23 P2 C15 103.20(9) . .
C16 P2 C15 100.88(8) . .
C23 P2 Ru1 124.18(6) . .
C16 P2 Ru1 115.20(6) . .
C15 P2 Ru1 109.91(6) . .
F2 P3 F3 90.78(13) . .
F2 P3 F3 90.78(13) . 2_565
F3 P3 F3 178.4(3) . 2_565
F2 P3 F1 180.0 . .
F3 P3 F1 89.22(13) . .
F3 P3 F1 89.22(13) 2_565 .
F2 P3 F4 91.27(8) . .
F3 P3 F4 89.18(11) . .
F3 P3 F4 90.79(11) 2_565 .
F1 P3 F4 88.73(8) . .
F2 P3 F4 91.27(8) . 2_565
F3 P3 F4 90.79(11) . 2_565
F3 P3 F4 89.18(11) 2_565 2_565
F1 P3 F4 88.73(8) . 2_565
F4 P3 F4 177.46(16) . 2_565
C29 O1 Ru1 90.96(11) . .
C6 C1 C2 118.82(17) . .
C6 C1 P1 123.28(15) . .
C2 C1 P1 117.90(15) . .
C3 C2 C1 121.2(2) . .
C3 C2 H2A 119.4 . .
C1 C2 H2A 119.4 . .
C4 C3 C2 119.2(2) . .
C4 C3 H3A 120.4 . .
C2 C3 H3A 120.4 . .
C5 C4 C3 120.33(19) . .
C5 C4 H4A 119.8 . .
C3 C4 H4A 119.8 . .
C4 C5 C6 121.9(2) . .
C4 C5 H5A 119.1 . .
C6 C5 H5A 119.1 . .
C5 C6 C1 118.5(2) . .
C5 C6 C7 117.40(19) . .
C1 C6 C7 124.14(18) . .
C6 C7 H7A 109.5 . .
C6 C7 H7B 109.5 . .
H7A C7 H7B 109.5 . .
C6 C7 H7C 109.5 . .
H7A C7 H7C 109.5 . .
H7B C7 H7C 109.5 . .
C9 C8 C13 118.24(17) . .
C9 C8 P1 120.00(16) . .
C13 C8 P1 121.40(14) . .
C10 C9 C8 121.2(2) . .
C10 C9 H9A 119.4 . .
C8 C9 H9A 119.4 . .
C9 C10 C11 120.0(2) . .
C9 C10 H10A 120.0 . .
C11 C10 H10A 120.0 . .
C10 C11 C12 120.1(2) . .
C10 C11 H11A 120.0 . .
C12 C11 H11A 120.0 . .
C11 C12 C13 120.0(2) . .
C11 C12 H12A 120.0 . .
C13 C12 H12A 120.0 . .
C12 C13 C8 120.35(19) . .
C12 C13 H13A 119.8 . .
C8 C13 H13A 119.8 . .
C15 C14 P1 106.98(12) . .
C15 C14 H14A 110.3 . .
P1 C14 H14A 110.3 . .
C15 C14 H14B 110.3 . .
P1 C14 H14B 110.3 . .
H14A C14 H14B 108.6 . .
C14 C15 P2 112.41(12) . .
C14 C15 H15A 109.1 . .
P2 C15 H15A 109.1 . .
C14 C15 H15B 109.1 . .
P2 C15 H15B 109.1 . .
H15A C15 H15B 107.9 . .
C17 C16 C21 119.31(17) . .
C17 C16 P2 116.68(14) . .
C21 C16 P2 123.95(14) . .
C18 C17 C16 121.52(17) . .
C18 C17 H17A 119.2 . .
C16 C17 H17A 119.2 . .
C19 C18 C17 119.31(19) . .
C19 C18 H18A 120.3 . .
C17 C18 H18A 120.3 . .
C18 C19 C20 119.55(19) . .
C18 C19 H19A 120.2 . .
C20 C19 H19A 120.2 . .
C19 C20 C21 122.37(19) . .
C19 C20 H20A 118.8 . .
C21 C20 H20A 118.8 . .
C20 C21 C16 117.81(18) . .
C20 C21 C22 116.71(17) . .
C16 C21 C22 125.47(17) . .
C21 C22 H22A 109.5 . .
C21 C22 H22B 109.5 . .
H22A C22 H22B 109.5 . .
C21 C22 H22C 109.5 . .
H22A C22 H22C 109.5 . .
H22B C22 H22C 109.5 . .
C24 C23 C28 119.17(17) . .
C24 C23 P2 117.42(14) . .
C28 C23 P2 123.35(14) . .
C23 C24 C25 120.78(19) . .
C23 C24 H24A 119.6 . .
C25 C24 H24A 119.6 . .
C26 C25 C24 119.6(2) . .
C26 C25 H25A 120.2 . .
C24 C25 H25A 120.2 . .
C27 C26 C25 119.8(2) . .
C27 C26 H26A 120.1 . .
C25 C26 H26A 120.1 . .
C26 C27 C28 120.67(19) . .
C26 C27 H27A 119.7 . .
C28 C27 H27A 119.7 . .
C27 C28 C23 119.85(18) . .
C27 C28 H28A 120.1 . .
C23 C28 H28A 120.1 . .
O1 C29 O1 118.3(2) 3_655 .
O1 C29 C30 120.85(10) 3_655 .
O1 C29 C30 120.85(10) . .
O1 C29 Ru1 59.15(10) 3_655 .
O1 C29 Ru1 59.15(10) . .
C30 C29 Ru1 180.0 . .
C31 C30 C31 119.8(2) 3_655 .
C31 C30 C29 120.08(12) 3_655 .
C31 C30 C29 120.08(12) . .
C32 C31 C30 119.6(2) . .
C32 C31 H31A 120.2 . .
C30 C31 H31A 120.2 . .
C33 C32 C31 120.2(2) . .
C33 C32 H32A 119.9 . .
C31 C32 H32A 119.9 . .
C32 C33 C32 120.5(3) 3_655 .
C32 C33 H33A 119.75(13) 3_655 .
C32 C33 H33A 119.75(13) . .

loop_
_geom_bond_atom_site_label_1
_geom_bond_atom_site_label_2
_geom_bond_distance
_geom_bond_site_symmetry_2
Ru1 O1 2.1840(12) .
Ru1 O1 2.1840(12) 3_655
Ru1 P2 2.3400(5) 3_655
Ru1 P2 2.3401(5) .
Ru1 P1 2.4212(4) 3_655
Ru1 P1 2.4213(4) .
Ru1 C29 2.544(2) .
P1 C14 1.8332(19) .
P1 C8 1.8457(19) .
P1 C1 1.8484(19) .
P2 C23 1.8318(18) .
P2 C16 1.8514(19) .
P2 C15 1.8597(17) .
P3 F2 1.545(3) .
P3 F3 1.5535(18) .
P3 F3 1.5535(18) 2_565
P3 F1 1.562(3) .
P3 F4 1.5888(16) .
P3 F4 1.5888(16) 2_565
O1 C29 1.2678(17) .
C1 C6 1.407(3) .
C1 C2 1.408(3) .
C2 C3 1.395(3) .
C2 H2A 0.9500 .
C3 C4 1.382(3) .
C3 H3A 0.9500 .
C4 C5 1.370(3) .
C4 H4A 0.9500 .
C5 C6 1.405(3) .
C5 H5A 0.9500 .
C6 C7 1.505(3) .
C7 H7A 0.9800 .
C7 H7B 0.9800 .
C7 H7C 0.9800 .
C8 C9 1.396(3) .
C8 C13 1.398(3) .
C9 C10 1.375(3) .
C9 H9A 0.9500 .
C10 C11 1.381(3) .
C10 H10A 0.9500 .
C11 C12 1.384(3) .
C11 H11A 0.9500 .
C12 C13 1.392(3) .
C12 H12A 0.9500 .
C13 H13A 0.9500 .
C14 C15 1.520(2) .
C14 H14A 0.9900 .
C14 H14B 0.9900 .
C15 H15A 0.9900 .
C15 H15B 0.9900 .
C16 C17 1.396(3) .
C16 C21 1.408(3) .
C17 C18 1.391(3) .
C17 H17A 0.9500 .
C18 C19 1.380(3) .
C18 H18A 0.9500 .
C19 C20 1.384(3) .
C19 H19A 0.9500 .
C20 C21 1.398(3) .
C20 H20A 0.9500 .
C21 C22 1.515(3) .
C22 H22A 0.9800 .
C22 H22B 0.9800 .
C22 H22C 0.9800 .
C23 C24 1.384(3) .
C23 C28 1.392(3) .
C24 C25 1.391(3) .
C24 H24A 0.9500 .
C25 C26 1.387(3) .
C25 H25A 0.9500 .
C26 C27 1.377(3) .
C26 H26A 0.9500 .
C27 C28 1.391(3) .
C27 H27A 0.9500 .
C28 H28A 0.9500 .
C29 O1 1.2677(17) 3_655
C29 C30 1.485(3) .
C30 C31 1.388(2) 3_655
C30 C31 1.388(2) .
C31 C32 1.388(3) .
C31 H31A 0.9500 .
C32 C33 1.372(3) .
C32 H32A 0.9500 .
C33 C32 1.371(3) 3_655
C33 H33A 0.91(4) .

loop_
_geom_torsion_atom_site_label_1
_geom_torsion_atom_site_label_2
_geom_torsion_atom_site_label_3
_geom_torsion_atom_site_label_4
_geom_torsion
_geom_torsion_site_symmetry_1
_geom_torsion_site_symmetry_4
O1 Ru1 P1 C14 -129.78(7) . .
O1 Ru1 P1 C14 170.42(7) 3_655 .
P2 Ru1 P1 C14 67.90(6) 3_655 .
P2 Ru1 P1 C14 -26.89(6) . .
P1 Ru1 P1 C14 -159.68(6) 3_655 .
C29 Ru1 P1 C14 -159.68(6) . .
O1 Ru1 P1 C8 -21.04(8) . .
O1 Ru1 P1 C8 -80.83(8) 3_655 .
P2 Ru1 P1 C8 176.64(7) 3_655 .
P2 Ru1 P1 C8 81.85(7) . .
P1 Ru1 P1 C8 -50.93(7) 3_655 .
C29 Ru1 P1 C8 -50.94(7) . .
O1 Ru1 P1 C1 108.57(8) . .
O1 Ru1 P1 C1 48.77(8) 3_655 .
P2 Ru1 P1 C1 -53.75(8) 3_655 .
P2 Ru1 P1 C1 -148.54(8) . .
P1 Ru1 P1 C1 78.67(8) 3_655 .
C29 Ru1 P1 C1 78.67(8) . .
O1 Ru1 P2 C23 -147.05(8) . .
O1 Ru1 P2 C23 -171.26(12) 3_655 .
P2 Ru1 P2 C23 26.82(7) 3_655 .
P1 Ru1 P2 C23 -55.75(7) 3_655 .
P1 Ru1 P2 C23 126.53(7) . .
C29 Ru1 P2 C23 -153.18(7) . .
O1 Ru1 P2 C16 -22.78(7) . .
O1 Ru1 P2 C16 -46.99(12) 3_655 .
P2 Ru1 P2 C16 151.08(7) 3_655 .
P1 Ru1 P2 C16 68.52(7) 3_655 .
P1 Ru1 P2 C16 -109.20(7) . .
C29 Ru1 P2 C16 -28.92(7) . .
O1 Ru1 P2 C15 90.31(7) . .
O1 Ru1 P2 C15 66.10(12) 3_655 .
P2 Ru1 P2 C15 -95.83(7) 3_655 .
P1 Ru1 P2 C15 -178.39(7) 3_655 .
P1 Ru1 P2 C15 3.89(7) . .
C29 Ru1 P2 C15 84.17(7) . .
O1 Ru1 O1 C29 0.0 3_655 .
P2 Ru1 O1 C29 27.60(15) 3_655 .
P2 Ru1 O1 C29 -170.81(5) . .
P1 Ru1 O1 C29 88.68(6) 3_655 .
P1 Ru1 O1 C29 -89.79(6) . .
C14 P1 C1 C6 162.69(16) . .
C8 P1 C1 C6 59.85(17) . .
Ru1 P1 C1 C6 -74.85(17) . .
C14 P1 C1 C2 -18.03(16) . .
C8 P1 C1 C2 -120.87(15) . .
Ru1 P1 C1 C2 104.42(14) . .
C6 C1 C2 C3 2.7(3) . .
P1 C1 C2 C3 -176.61(15) . .
C1 C2 C3 C4 -1.3(3) . .
C2 C3 C4 C5 -1.1(3) . .
C3 C4 C5 C6 2.1(3) . .
C4 C5 C6 C1 -0.7(3) . .
C4 C5 C6 C7 179.0(2) . .
C2 C1 C6 C5 -1.7(3) . .
P1 C1 C6 C5 177.57(15) . .
C2 C1 C6 C7 178.6(2) . .
P1 C1 C6 C7 -2.1(3) . .
C14 P1 C8 C9 -84.52(17) . .
C1 P1 C8 C9 22.67(18) . .
Ru1 P1 C8 C9 162.38(14) . .
C14 P1 C8 C13 88.46(16) . .
C1 P1 C8 C13 -164.36(15) . .
Ru1 P1 C8 C13 -24.64(17) . .
C13 C8 C9 C10 1.9(3) . .
P1 C8 C9 C10 175.14(18) . .
C8 C9 C10 C11 -1.1(4) . .
C9 C10 C11 C12 -0.3(4) . .
C10 C11 C12 C13 0.8(3) . .
C11 C12 C13 C8 0.0(3) . .
C9 C8 C13 C12 -1.4(3) . .
P1 C8 C13 C12 -174.49(16) . .
C8 P1 C14 C15 -70.66(13) . .
C1 P1 C14 C15 -176.33(12) . .
Ru1 P1 C14 C15 49.73(12) . .
P1 C14 C15 P2 -48.56(15) . .
C23 P2 C15 C14 -108.48(14) . .
C16 P2 C15 C14 147.88(14) . .
Ru1 P2 C15 C14 25.83(15) . .
C23 P2 C16 C17 122.47(14) . .
C15 P2 C16 C17 -131.75(14) . .
Ru1 P2 C16 C17 -13.48(16) . .
C23 P2 C16 C21 -60.17(17) . .
C15 P2 C16 C21 45.62(18) . .
Ru1 P2 C16 C21 163.89(14) . .
C21 C16 C17 C18 -0.2(3) . .
P2 C16 C17 C18 177.29(15) . .
C16 C17 C18 C19 -2.9(3) . .
C17 C18 C19 C20 3.3(3) . .
C18 C19 C20 C21 -0.6(3) . .
C19 C20 C21 C16 -2.5(3) . .
C19 C20 C21 C22 176.6(2) . .
C17 C16 C21 C20 2.8(3) . .
P2 C16 C21 C20 -174.45(15) . .
C17 C16 C21 C22 -176.12(18) . .
P2 C16 C21 C22 6.6(3) . .
C16 P2 C23 C24 -54.68(15) . .
C15 P2 C23 C24 -158.61(14) . .
Ru1 P2 C23 C24 75.80(15) . .
C16 P2 C23 C28 122.50(16) . .
C15 P2 C23 C28 18.58(17) . .
Ru1 P2 C23 C28 -107.01(15) . .
C28 C23 C24 C25 3.2(3) . .
P2 C23 C24 C25 -179.46(16) . .
C23 C24 C25 C26 -4.1(3) . .
C24 C25 C26 C27 1.6(3) . .
C25 C26 C27 C28 1.8(3) . .
C26 C27 C28 C23 -2.6(3) . .
C24 C23 C28 C27 0.1(3) . .
P2 C23 C28 C27 -177.00(15) . .
Ru1 O1 C29 O1 0.0 . 3_655
Ru1 O1 C29 C30 180.0 . .
O1 Ru1 C29 O1 180.0 . 3_655
P2 Ru1 C29 O1 12.09(7) 3_655 3_655
P2 Ru1 C29 O1 -167.91(7) . 3_655
P1 Ru1 C29 O1 89.36(6) 3_655 3_655
P1 Ru1 C29 O1 -90.64(6) . 3_655
O1 Ru1 C29 O1 180.0 3_655 .
P2 Ru1 C29 O1 -167.91(7) 3_655 .
P2 Ru1 C29 O1 12.09(7) . .
P1 Ru1 C29 O1 -90.64(6) 3_655 .
P1 Ru1 C29 O1 89.36(6) . .
O1 Ru1 C29 C30 -161(83) . .
O1 Ru1 C29 C30 19(83) 3_655 .
P2 Ru1 C29 C30 32(83) 3_655 .
P2 Ru1 C29 C30 -148(83) . .
P1 Ru1 C29 C30 109(83) 3_655 .
P1 Ru1 C29 C30 -71(83) . .
O1 C29 C30 C31 177.94(12) 3_655 3_655
O1 C29 C30 C31 -2.06(12) . 3_655
Ru1 C29 C30 C31 158(83) . 3_655
O1 C29 C30 C31 -2.06(12) 3_655 .
O1 C29 C30 C31 177.94(12) . .
Ru1 C29 C30 C31 -22(83) . .
C31 C30 C31 C32 -0.20(15) 3_655 .
C29 C30 C31 C32 179.80(15) . .
C30 C31 C32 C33 0.4(3) . .
C31 C32 C33 C32 -0.20(15) . 3_655
